data_4343530
loop_
_publ_author_name
'Zitz, Rainer'
'Hlina, Johann'
'Gatterer, Karl'
'Marschner, Christoph'
'Szilv\'asi, Tibor'
'Baumgartner, Judith'

_publ_section_title
;
 Neutral &quot;Cp-Free&quot; Silyl-Lanthanide(II) Complexes: Synthesis,
 Structure, and Bonding Analysis.
;
_journal_issue 14
_journal_name_full 'Inorganic chemistry'
_journal_page_first 7065
_journal_page_last 7072
_journal_paper_doi 10.1021/acs.inorgchem.5b01072
_journal_volume 54
_journal_year 2015
_chemical_formula_sum 'C30 H78 Eu O3 Si8'
_chemical_formula_weight 863.60
_chemical_name_systematic
;
 ?
;
_space_group_IT_number 33
_symmetry_cell_setting orthorhombic
_symmetry_space_group_name_Hall 'P 2c -2n'
_symmetry_space_group_name_H-M 'P n a 21'
_atom_sites_solution_hydrogens geom
_atom_sites_solution_primary direct
_atom_sites_solution_secondary difmap
_audit_creation_method SHELXL-97
_cell_angle_alpha 90.00
_cell_angle_beta 90.00
_cell_angle_gamma 90.00
_cell_formula_units_Z 4
_cell_length_a 18.784(6)
_cell_length_b 15.153(5)
_cell_length_c 17.125(6)
_cell_measurement_reflns_used 23597
_cell_measurement_temperature 100(2)
_cell_measurement_theta_max 52.577
_cell_measurement_theta_min 4.748
_cell_volume 4874(3)
_computing_cell_refinement 'Bruker XSCANS'
_computing_data_collection 'Bruker XSCANS'
_computing_data_reduction 'Bruker SHELXTL'
_computing_molecular_graphics 'Bruker SHELXTL'
_computing_publication_material 'Bruker SHELXTL'
_computing_structure_refinement 'SHELXL-97 (Sheldrick, 1997)'
_computing_structure_solution 'SHELXS-97 (Sheldrick, 1990)'
_diffrn_ambient_temperature 100(2)
_diffrn_measured_fraction_theta_full 0.997
_diffrn_measured_fraction_theta_max 0.997
_diffrn_measurement_device_type 'SMART APEX''
_diffrn_measurement_method '\w scans'
_diffrn_radiation_monochromator graphite
_diffrn_radiation_source 'fine-focus sealed tube'
_diffrn_radiation_type MoK\a
_diffrn_radiation_wavelength 0.71073
_diffrn_reflns_av_R_equivalents 0.0393
_diffrn_reflns_av_sigmaI/netI 0.0367
_diffrn_reflns_limit_h_max 23
_diffrn_reflns_limit_h_min -23
_diffrn_reflns_limit_k_max 18
_diffrn_reflns_limit_k_min -14
_diffrn_reflns_limit_l_max 21
_diffrn_reflns_limit_l_min -21
_diffrn_reflns_number 32044
_diffrn_reflns_theta_full 26.35
_diffrn_reflns_theta_max 26.35
_diffrn_reflns_theta_min 1.73
_exptl_absorpt_coefficient_mu 1.508
_exptl_absorpt_correction_T_max 0.7837
_exptl_absorpt_correction_T_min 0.6776
_exptl_absorpt_correction_type multi-scan
_exptl_absorpt_process_details SADABS
_exptl_crystal_colour yellow
_exptl_crystal_density_diffrn 1.177
_exptl_crystal_density_method 'not measured'
_exptl_crystal_description blocks
_exptl_crystal_F_000 1828
_exptl_crystal_size_max 0.28
_exptl_crystal_size_mid 0.22
_exptl_crystal_size_min 0.17
_platon_squeeze_details
;
;
_refine_diff_density_max 1.762
_refine_diff_density_min -2.586
_refine_diff_density_rms 0.100
_refine_ls_abs_structure_details 'Flack H D (1983), Acta Cryst. A39, 876-881'
_refine_ls_abs_structure_Flack 0.499(7)
_refine_ls_extinction_method none
_refine_ls_goodness_of_fit_ref 1.039
_refine_ls_hydrogen_treatment constr
_refine_ls_matrix_type full
_refine_ls_number_parameters 398
_refine_ls_number_reflns 9584
_refine_ls_number_restraints 1
_refine_ls_restrained_S_all 1.039
_refine_ls_R_factor_all 0.0332
_refine_ls_R_factor_gt 0.0322
_refine_ls_shift/su_max 0.004
_refine_ls_shift/su_mean 0.000
_refine_ls_structure_factor_coef Fsqd
_refine_ls_weighting_details 'calc w=1/[\s^2^(Fo^2^)+(0.0561P)^2^+1.0153P] where P=(Fo^2^+2Fc^2^)/3'
_refine_ls_weighting_scheme calc
_refine_ls_wR_factor_gt 0.0800
_refine_ls_wR_factor_ref 0.0807
_reflns_number_gt 9243
_reflns_number_total 9584
_reflns_threshold_expression >2sigma(I)
_cod_data_source_file ic5b01072_si_002.cif
_cod_data_source_block 4b_1152j
_cod_depositor_comments 'Adding full bibliography for 4343526--4343531.cif.'
_cod_original_sg_symbol_H-M Pna2(1)
_cod_database_code 4343530

loop_
_symmetry_equiv_pos_as_xyz
'x, y, z'
'-x, -y, z+1/2'
'-x+1/2, y+1/2, z+1/2'
'x+1/2, -y+1/2, z'

loop_
_atom_site_label
_atom_site_type_symbol
_atom_site_fract_x
_atom_site_fract_y
_atom_site_fract_z
_atom_site_U_iso_or_equiv
_atom_site_adp_type
_atom_site_occupancy
_atom_site_symmetry_multiplicity
_atom_site_calc_flag
_atom_site_refinement_flags
Eu1 Eu 0.285432(7) 0.519635(9) 0.304935(14) 0.01926(6) Uani 1 1 d .
Si1 Si 0.33075(5) 0.71273(6) 0.35145(5) 0.02127(18) Uani 1 1 d .
Si2 Si 0.36220(6) 0.70230(7) 0.48347(6) 0.0313(2) Uani 1 1 d .
Si3 Si 0.43071(4) 0.78391(6) 0.29896(6) 0.02549(18) Uani 1 1 d .
Si4 Si 0.24342(5) 0.82266(6) 0.34633(6) 0.0264(2) Uani 1 1 d .
Si5 Si 0.38579(4) 0.35199(6) 0.33445(5) 0.02257(18) Uani 1 1 d .
Si6 Si 0.35613(5) 0.22014(7) 0.27055(7) 0.0322(2) Uani 1 1 d .
Si7 Si 0.41410(6) 0.30127(8) 0.46002(6) 0.0346(2) Uani 1 1 d .
Si8 Si 0.49904(5) 0.38390(7) 0.28385(5) 0.0250(2) Uani 1 1 d .
O1 O 0.19625(17) 0.4721(2) 0.40681(18) 0.0389(7) Uani 1 1 d .
O2 O 0.16552(14) 0.51508(17) 0.23588(16) 0.0303(6) Uani 1 1 d .
O3 O 0.31522(14) 0.54548(18) 0.16362(14) 0.0298(5) Uani 1 1 d .
C1 C 0.3019(3) 0.6227(4) 0.5373(3) 0.0485(11) Uani 1 1 d .
H1A H 0.3182 0.6166 0.5913 0.073 Uiso 1 1 calc R
H1B H 0.3033 0.5650 0.5115 0.073 Uiso 1 1 calc R
H1C H 0.2530 0.6454 0.5368 0.073 Uiso 1 1 calc R
C2 C 0.4561(2) 0.6588(3) 0.4933(3) 0.0467(11) Uani 1 1 d .
H2A H 0.4896 0.7018 0.4714 0.070 Uiso 1 1 calc R
H2B H 0.4603 0.6028 0.4650 0.070 Uiso 1 1 calc R
H2C H 0.4670 0.6492 0.5486 0.070 Uiso 1 1 calc R
C3 C 0.3576(3) 0.8061(4) 0.5422(3) 0.0567(13) Uani 1 1 d .
H3A H 0.3774 0.7954 0.5943 0.085 Uiso 1 1 calc R
H3B H 0.3079 0.8249 0.5470 0.085 Uiso 1 1 calc R
H3C H 0.3852 0.8525 0.5161 0.085 Uiso 1 1 calc R
C4 C 0.50191(19) 0.7028(3) 0.2730(3) 0.0387(9) Uani 1 1 d .
H4A H 0.5437 0.7345 0.2533 0.058 Uiso 1 1 calc R
H4B H 0.4842 0.6626 0.2326 0.058 Uiso 1 1 calc R
H4C H 0.5151 0.6689 0.3195 0.058 Uiso 1 1 calc R
C5 C 0.4749(2) 0.8701(3) 0.3629(2) 0.0380(9) Uani 1 1 d .
H5A H 0.4906 0.8426 0.4118 0.057 Uiso 1 1 calc R
H5B H 0.4408 0.9172 0.3745 0.057 Uiso 1 1 calc R
H5C H 0.5161 0.8948 0.3355 0.057 Uiso 1 1 calc R
C6 C 0.4080(2) 0.8445(3) 0.2057(2) 0.0350(9) Uani 1 1 d .
H6A H 0.4516 0.8682 0.1824 0.053 Uiso 1 1 calc R
H6B H 0.3752 0.8930 0.2174 0.053 Uiso 1 1 calc R
H6C H 0.3854 0.8036 0.1689 0.053 Uiso 1 1 calc R
C7 C 0.2732(2) 0.9370(3) 0.3740(3) 0.0387(9) Uani 1 1 d .
H7A H 0.2334 0.9782 0.3678 0.058 Uiso 1 1 calc R
H7B H 0.3126 0.9551 0.3401 0.058 Uiso 1 1 calc R
H7C H 0.2891 0.9372 0.4285 0.058 Uiso 1 1 calc R
C8 C 0.2070(2) 0.8336(3) 0.2443(3) 0.0381(10) Uani 1 1 d .
H8A H 0.1670 0.8751 0.2444 0.057 Uiso 1 1 calc R
H8B H 0.1907 0.7759 0.2259 0.057 Uiso 1 1 calc R
H8C H 0.2445 0.8556 0.2096 0.057 Uiso 1 1 calc R
C9 C 0.1660(2) 0.7931(3) 0.4118(2) 0.0367(9) Uani 1 1 d .
H9A H 0.1827 0.7882 0.4658 0.055 Uiso 1 1 calc R
H9B H 0.1457 0.7366 0.3951 0.055 Uiso 1 1 calc R
H9C H 0.1296 0.8392 0.4083 0.055 Uiso 1 1 calc R
C10 C 0.3670(3) 0.2286(3) 0.1604(3) 0.0571(13) Uani 1 1 d .
H10A H 0.4158 0.2467 0.1481 0.086 Uiso 1 1 calc R
H10B H 0.3335 0.2723 0.1398 0.086 Uiso 1 1 calc R
H10C H 0.3574 0.1710 0.1366 0.086 Uiso 1 1 calc R
C11 C 0.2597(2) 0.1911(3) 0.2863(4) 0.0586(15) Uani 1 1 d .
H11A H 0.2488 0.1356 0.2595 0.088 Uiso 1 1 calc R
H11B H 0.2295 0.2382 0.2653 0.088 Uiso 1 1 calc R
H11C H 0.2505 0.1844 0.3424 0.088 Uiso 1 1 calc R
C12 C 0.40839(18) 0.1200(2) 0.3006(3) 0.0394(8) Uani 1 1 d .
H12A H 0.3980 0.0712 0.2648 0.059 Uiso 1 1 calc R
H12B H 0.3951 0.1030 0.3539 0.059 Uiso 1 1 calc R
H12C H 0.4594 0.1335 0.2988 0.059 Uiso 1 1 calc R
C13 C 0.3423(2) 0.2283(3) 0.5027(3) 0.0488(12) Uani 1 1 d .
H13A H 0.3586 0.2042 0.5527 0.073 Uiso 1 1 calc R
H13B H 0.3322 0.1798 0.4665 0.073 Uiso 1 1 calc R
H13C H 0.2990 0.2631 0.5109 0.073 Uiso 1 1 calc R
C14 C 0.4261(3) 0.3949(3) 0.5303(3) 0.0577(13) Uani 1 1 d .
H14A H 0.3820 0.4293 0.5333 0.087 Uiso 1 1 calc R
H14B H 0.4650 0.4329 0.5124 0.087 Uiso 1 1 calc R
H14C H 0.4376 0.3714 0.5821 0.087 Uiso 1 1 calc R
C15 C 0.4984(2) 0.2335(3) 0.4687(3) 0.0426(10) Uani 1 1 d .
H15A H 0.5367 0.2621 0.4393 0.064 Uiso 1 1 calc R
H15B H 0.4901 0.1743 0.4476 0.064 Uiso 1 1 calc R
H15C H 0.5121 0.2289 0.5238 0.064 Uiso 1 1 calc R
C16 C 0.5566(2) 0.2864(3) 0.2561(3) 0.0415(10) Uani 1 1 d .
H16A H 0.6029 0.3075 0.2374 0.062 Uiso 1 1 calc R
H16B H 0.5332 0.2525 0.2147 0.062 Uiso 1 1 calc R
H16C H 0.5637 0.2486 0.3019 0.062 Uiso 1 1 calc R
C17 C 0.5532(2) 0.4531(3) 0.3524(3) 0.0413(9) Uani 1 1 d .
H17A H 0.5656 0.4183 0.3986 0.062 Uiso 1 1 calc R
H17B H 0.5255 0.5049 0.3683 0.062 Uiso 1 1 calc R
H17C H 0.5969 0.4724 0.3261 0.062 Uiso 1 1 calc R
C18 C 0.4906(2) 0.4508(3) 0.1915(2) 0.0343(8) Uani 1 1 d .
H18A H 0.4624 0.5039 0.2019 0.052 Uiso 1 1 calc R
H18B H 0.4670 0.4154 0.1512 0.052 Uiso 1 1 calc R
H18C H 0.5381 0.4680 0.1733 0.052 Uiso 1 1 calc R
C19 C 0.1913(3) 0.3804(3) 0.4344(3) 0.0472(11) Uani 1 1 d .
H19A H 0.2365 0.3485 0.4251 0.057 Uiso 1 1 calc R
H19B H 0.1522 0.3487 0.4076 0.057 Uiso 1 1 calc R
C20 C 0.1766(3) 0.3886(4) 0.5196(3) 0.0609(14) Uani 1 1 d .
H20A H 0.2213 0.3950 0.5498 0.073 Uiso 1 1 calc R
H20B H 0.1500 0.3368 0.5393 0.073 Uiso 1 1 calc R
C21 C 0.1324(3) 0.4707(4) 0.5241(4) 0.0659(16) Uani 1 1 d .
H21A H 0.1485 0.5080 0.5682 0.079 Uiso 1 1 calc R
H21B H 0.0818 0.4554 0.5324 0.079 Uiso 1 1 calc R
C22 C 0.1416(3) 0.5200(4) 0.4468(3) 0.0575(15) Uani 1 1 d .
H22A H 0.0968 0.5197 0.4164 0.069 Uiso 1 1 calc R
H22B H 0.1563 0.5819 0.4560 0.069 Uiso 1 1 calc R
C23 C 0.11545(19) 0.4425(3) 0.2341(2) 0.0322(8) Uani 1 1 d .
H23A H 0.0951 0.4326 0.2867 0.039 Uiso 1 1 calc R
H23B H 0.1395 0.3877 0.2170 0.039 Uiso 1 1 calc R
C24 C 0.0575(2) 0.4672(3) 0.1773(3) 0.0338(9) Uani 1 1 d .
H24A H 0.0162 0.4935 0.2046 0.041 Uiso 1 1 calc R
H24B H 0.0414 0.4152 0.1471 0.041 Uiso 1 1 calc R
C25 C 0.0938(2) 0.5344(3) 0.1247(2) 0.0339(8) Uani 1 1 d .
H25A H 0.1226 0.5053 0.0838 0.041 Uiso 1 1 calc R
H25B H 0.0587 0.5743 0.0998 0.041 Uiso 1 1 calc R
C26 C 0.1401(2) 0.5832(3) 0.1824(2) 0.0329(8) Uani 1 1 d .
H26A H 0.1804 0.6123 0.1556 0.040 Uiso 1 1 calc R
H26B H 0.1122 0.6285 0.2107 0.040 Uiso 1 1 calc R
C27 C 0.3125(3) 0.4749(3) 0.1076(3) 0.0409(10) Uani 1 1 d .
H27A H 0.2626 0.4613 0.0936 0.049 Uiso 1 1 calc R
H27B H 0.3349 0.4210 0.1291 0.049 Uiso 1 1 calc R
C28 C 0.3527(3) 0.5065(3) 0.0373(3) 0.0423(10) Uani 1 1 d .
H28A H 0.3354 0.4779 -0.0111 0.051 Uiso 1 1 calc R
H28B H 0.4045 0.4958 0.0428 0.051 Uiso 1 1 calc R
C29 C 0.3357(3) 0.6032(3) 0.0382(2) 0.0514(12) Uani 1 1 d .
H29A H 0.2881 0.6148 0.0158 0.062 Uiso 1 1 calc R
H29B H 0.3717 0.6374 0.0088 0.062 Uiso 1 1 calc R
C30 C 0.3378(2) 0.6255(3) 0.1244(2) 0.0346(8) Uani 1 1 d .
H30A H 0.3866 0.6422 0.1406 0.042 Uiso 1 1 calc R
H30B H 0.3051 0.6749 0.1364 0.042 Uiso 1 1 calc R

loop_
_atom_site_aniso_label
_atom_site_aniso_U_11
_atom_site_aniso_U_22
_atom_site_aniso_U_33
_atom_site_aniso_U_23
_atom_site_aniso_U_13
_atom_site_aniso_U_12
Eu1 0.02386(8) 0.01216(9) 0.02175(8) 0.00177(8) 0.00021(7) 0.00036(5)
Si1 0.0252(4) 0.0142(4) 0.0244(4) -0.0015(3) -0.0019(3) -0.0009(4)
Si2 0.0394(5) 0.0288(6) 0.0257(4) -0.0017(4) -0.0027(4) 0.0058(5)
Si3 0.0266(4) 0.0182(4) 0.0317(4) -0.0001(5) -0.0029(4) -0.0032(3)
Si4 0.0259(4) 0.0192(5) 0.0341(5) 0.0014(4) -0.0014(4) 0.0005(4)
Si5 0.0247(4) 0.0135(4) 0.0295(4) 0.0031(4) 0.0013(3) 0.0031(4)
Si6 0.0278(4) 0.0176(5) 0.0513(6) -0.0035(5) -0.0041(4) -0.0017(4)
Si7 0.0462(6) 0.0241(6) 0.0335(5) 0.0108(4) -0.0010(4) 0.0024(5)
Si8 0.0237(4) 0.0181(5) 0.0331(5) -0.0001(3) -0.0024(3) -0.0014(4)
O1 0.0375(14) 0.0410(19) 0.0382(15) 0.0166(13) 0.0133(13) 0.0105(13)
O2 0.0309(13) 0.0226(16) 0.0374(15) 0.0093(11) -0.0045(12) -0.0044(10)
O3 0.0400(14) 0.0248(14) 0.0246(11) -0.0026(11) 0.0052(11) -0.0058(12)
C1 0.053(2) 0.056(3) 0.037(2) 0.014(2) 0.0112(19) 0.009(2)
C2 0.041(2) 0.054(3) 0.046(2) 0.011(2) -0.0078(18) 0.011(2)
C3 0.082(3) 0.053(3) 0.034(2) -0.018(2) -0.013(2) 0.014(3)
C4 0.0258(16) 0.035(2) 0.056(2) -0.0010(19) 0.0052(16) -0.0029(16)
C5 0.0388(19) 0.029(2) 0.046(2) 0.0006(17) -0.0121(17) -0.0106(17)
C6 0.042(2) 0.028(2) 0.0351(18) 0.0095(16) -0.0041(15) -0.0093(17)
C7 0.0368(18) 0.020(2) 0.059(3) 0.0011(19) 0.0010(18) 0.0020(17)
C8 0.0303(18) 0.041(3) 0.043(2) 0.011(2) -0.0030(16) 0.0028(17)
C9 0.0302(18) 0.033(2) 0.047(2) 0.0032(18) 0.0073(16) 0.0037(17)
C10 0.078(3) 0.036(3) 0.057(3) -0.013(2) -0.019(3) -0.009(2)
C11 0.0287(17) 0.035(2) 0.113(5) -0.003(3) -0.010(2) -0.0047(17)
C12 0.0371(16) 0.0149(16) 0.066(2) -0.005(2) 0.006(2) 0.0028(14)
C13 0.052(2) 0.040(3) 0.054(3) 0.028(2) 0.015(2) 0.011(2)
C14 0.099(4) 0.040(3) 0.034(2) 0.002(2) -0.007(2) 0.005(3)
C15 0.041(2) 0.034(2) 0.053(2) 0.014(2) -0.0097(19) 0.0064(19)
C16 0.0298(18) 0.031(2) 0.063(3) -0.001(2) 0.0065(18) 0.0081(18)
C17 0.047(2) 0.031(2) 0.046(2) 0.0034(19) -0.0145(19) -0.015(2)
C18 0.043(2) 0.028(2) 0.0317(18) 0.0061(16) 0.0031(16) -0.0052(18)
C19 0.048(2) 0.039(3) 0.055(2) 0.022(2) 0.013(2) 0.001(2)
C20 0.081(4) 0.054(3) 0.048(2) 0.010(2) 0.009(2) -0.007(3)
C21 0.076(4) 0.055(4) 0.066(3) -0.002(3) 0.037(3) -0.005(3)
C22 0.046(3) 0.074(5) 0.052(3) -0.006(2) 0.007(2) 0.025(2)
C23 0.0373(18) 0.025(2) 0.0348(17) 0.0052(16) -0.0035(15) -0.0141(17)
C24 0.0296(18) 0.027(2) 0.045(2) 0.0005(17) 0.0025(17) -0.0051(16)
C25 0.0297(18) 0.034(2) 0.0380(19) 0.0099(17) -0.0067(16) 0.0008(16)
C26 0.0346(18) 0.0196(19) 0.045(2) 0.0102(16) -0.0014(16) -0.0001(16)
C27 0.047(2) 0.033(3) 0.043(2) -0.0149(18) 0.010(2) -0.0102(19)
C28 0.049(2) 0.047(3) 0.032(2) -0.0056(19) 0.0038(18) 0.003(2)
C29 0.070(3) 0.047(3) 0.037(2) 0.013(2) 0.014(2) 0.014(2)
C30 0.042(2) 0.024(2) 0.0376(19) 0.0041(16) 0.0075(16) -0.0087(17)

loop_
_atom_type_symbol
_atom_type_description
_atom_type_scat_dispersion_real
_atom_type_scat_dispersion_imag
_atom_type_scat_source
C C 0.0033 0.0016 'International Tables Vol C Tables 4.2.6.8 and 6.1.1.4'
H H 0.0000 0.0000 'International Tables Vol C Tables 4.2.6.8 and 6.1.1.4'
Eu Eu -0.1578 3.6682 'International Tables Vol C Tables 4.2.6.8 and 6.1.1.4'
O O 0.0106 0.0060 'International Tables Vol C Tables 4.2.6.8 and 6.1.1.4'
Si Si 0.0817 0.0704 "'International Tables Vol C Tables 4.2.6.8 and 6.1.1.4"

loop_
_geom_angle_atom_site_label_1
_geom_angle_atom_site_label_2
_geom_angle_atom_site_label_3
_geom_angle
O3 Eu1 O1 149.03(10)
O3 Eu1 O2 75.75(9)
O1 Eu1 O2 74.10(10)
O3 Eu1 Si1 92.21(6)
O1 Eu1 Si1 105.66(8)
O2 Eu1 Si1 112.45(6)
O3 Eu1 Si5 98.30(7)
O1 Eu1 Si5 93.16(7)
O2 Eu1 Si5 124.94(6)
Si1 Eu1 Si5 122.53(3)
Si4 Si1 Si2 105.13(5)
Si4 Si1 Si3 102.69(5)
Si2 Si1 Si3 101.49(5)
Si4 Si1 Eu1 117.54(4)
Si2 Si1 Eu1 104.46(4)
Si3 Si1 Eu1 123.15(4)
C3 Si2 C2 106.8(2)
C3 Si2 C1 104.3(2)
C2 Si2 C1 107.0(2)
C3 Si2 Si1 116.82(16)
C2 Si2 Si1 110.17(15)
C1 Si2 Si1 111.21(16)
C4 Si3 C6 106.2(2)
C4 Si3 C5 106.05(19)
C6 Si3 C5 104.62(18)
C4 Si3 Si1 111.20(14)
C6 Si3 Si1 111.50(13)
C5 Si3 Si1 116.51(14)
C7 Si4 C8 105.1(2)
C7 Si4 C9 107.3(2)
C8 Si4 C9 106.97(18)
C7 Si4 Si1 115.96(13)
C8 Si4 Si1 110.62(15)
C9 Si4 Si1 110.40(14)
Si7 Si5 Si6 101.69(6)
Si7 Si5 Si8 101.57(5)
Si6 Si5 Si8 102.62(5)
Si7 Si5 Eu1 122.55(4)
Si6 Si5 Eu1 117.52(5)
Si8 Si5 Eu1 108.16(4)
C12 Si6 C11 105.9(2)
C12 Si6 C10 105.6(2)
C11 Si6 C10 105.2(3)
C12 Si6 Si5 115.85(15)
C11 Si6 Si5 111.13(17)
C10 Si6 Si5 112.33(16)
C14 Si7 C13 106.3(3)
C14 Si7 C15 105.0(2)
C13 Si7 C15 104.4(2)
C14 Si7 Si5 111.63(15)
C13 Si7 Si5 112.61(16)
C15 Si7 Si5 116.08(14)
C17 Si8 C18 105.65(19)
C17 Si8 C16 106.5(2)
C18 Si8 C16 104.9(2)
C17 Si8 Si5 112.10(15)
C18 Si8 Si5 110.16(13)
C16 Si8 Si5 116.74(14)
C22 O1 C19 106.3(4)
C22 O1 Eu1 131.4(3)
C19 O1 Eu1 122.3(2)
C23 O2 C26 108.1(3)
C23 O2 Eu1 127.3(2)
C26 O2 Eu1 124.2(2)
C27 O3 C30 108.8(3)
C27 O3 Eu1 121.3(2)
C30 O3 Eu1 129.9(2)
O1 C19 C20 104.3(4)
C19 C20 C21 102.8(4)
C20 C21 C22 107.4(4)
O1 C22 C21 104.3(4)
O2 C23 C24 107.1(3)
C23 C24 C25 103.0(3)
C26 C25 C24 101.4(3)
O2 C26 C25 104.7(3)
O3 C27 C28 106.3(3)
C27 C28 C29 101.3(4)
C28 C29 C30 102.9(3)
O3 C30 C29 104.9(3)

loop_
_geom_bond_atom_site_label_1
_geom_bond_atom_site_label_2
_geom_bond_distance
Eu1 O3 2.515(3)
Eu1 O1 2.524(3)
Eu1 O2 2.545(3)
Eu1 Si1 3.1497(13)
Eu1 Si5 3.2036(12)
Si1 Si4 2.3396(14)
Si1 Si2 2.3420(15)
Si1 Si3 2.3445(14)
Si2 C3 1.869(5)
Si2 C2 1.891(4)
Si2 C1 1.893(5)
Si3 C4 1.870(4)
Si3 C6 1.891(4)
Si3 C5 1.895(4)
Si4 C7 1.881(4)
Si4 C8 1.883(4)
Si4 C9 1.889(4)
Si5 Si7 2.3446(15)
Si5 Si6 2.3452(15)
Si5 Si8 2.3473(14)
Si6 C12 1.879(4)
Si6 C11 1.884(4)
Si6 C10 1.901(5)
Si7 C14 1.874(5)
Si7 C13 1.890(5)
Si7 C15 1.894(4)
Si8 C17 1.875(4)
Si8 C18 1.886(4)
Si8 C16 1.892(4)
O1 C22 1.432(6)
O1 C19 1.469(5)
O2 C23 1.447(4)
O2 C26 1.460(4)
O3 C27 1.438(5)
O3 C30 1.450(5)
C19 C20 1.491(7)
C20 C21 1.497(8)
C21 C22 1.530(8)
C23 C24 1.507(5)
C24 C25 1.522(6)
C25 C26 1.509(6)
C27 C28 1.498(6)
C28 C29 1.500(7)
C29 C30 1.514(6)

loop_
_geom_torsion_atom_site_label_1
_geom_torsion_atom_site_label_2
_geom_torsion_atom_site_label_3
_geom_torsion_atom_site_label_4
_geom_torsion
O3 Eu1 Si1 Si4 89.43(8)
O1 Eu1 Si1 Si4 -64.99(9)
O2 Eu1 Si1 Si4 13.94(8)
Si5 Eu1 Si1 Si4 -169.27(4)
O3 Eu1 Si1 Si2 -154.56(7)
O1 Eu1 Si1 Si2 51.02(9)
O2 Eu1 Si1 Si2 129.95(8)
Si5 Eu1 Si1 Si2 -53.26(5)
O3 Eu1 Si1 Si3 -40.10(8)
O1 Eu1 Si1 Si3 165.48(9)
O2 Eu1 Si1 Si3 -115.59(8)
Si5 Eu1 Si1 Si3 61.20(6)
Si4 Si1 Si2 C3 -32.2(2)
Si3 Si1 Si2 C3 74.5(2)
Eu1 Si1 Si2 C3 -156.6(2)
Si4 Si1 Si2 C2 -154.20(18)
Si3 Si1 Si2 C2 -47.51(18)
Eu1 Si1 Si2 C2 81.44(18)
Si4 Si1 Si2 C1 87.31(18)
Si3 Si1 Si2 C1 -166.00(17)
Eu1 Si1 Si2 C1 -37.05(18)
Si4 Si1 Si3 C4 -165.64(16)
Si2 Si1 Si3 C4 85.77(17)
Eu1 Si1 Si3 C4 -30.14(17)
Si4 Si1 Si3 C6 -47.27(15)
Si2 Si1 Si3 C6 -155.86(15)
Eu1 Si1 Si3 C6 88.22(15)
Si4 Si1 Si3 C5 72.70(16)
Si2 Si1 Si3 C5 -35.89(16)
Eu1 Si1 Si3 C5 -151.80(15)
Si2 Si1 Si4 C7 64.74(17)
Si3 Si1 Si4 C7 -41.06(17)
Eu1 Si1 Si4 C7 -179.62(16)
Si2 Si1 Si4 C8 -175.75(15)
Si3 Si1 Si4 C8 78.44(16)
Eu1 Si1 Si4 C8 -60.11(16)
Si2 Si1 Si4 C9 -57.55(16)
Si3 Si1 Si4 C9 -163.35(15)
Eu1 Si1 Si4 C9 58.09(15)
O3 Eu1 Si5 Si7 164.98(8)
O1 Eu1 Si5 Si7 -43.87(10)
O2 Eu1 Si5 Si7 -116.64(9)
Si1 Eu1 Si5 Si7 66.97(6)
O3 Eu1 Si5 Si6 -67.89(8)
O1 Eu1 Si5 Si6 83.26(10)
O2 Eu1 Si5 Si6 10.49(9)
Si1 Eu1 Si5 Si6 -165.90(4)
O3 Eu1 Si5 Si8 47.60(7)
O1 Eu1 Si5 Si8 -161.25(9)
O2 Eu1 Si5 Si8 125.98(9)
Si1 Eu1 Si5 Si8 -50.41(5)
Si7 Si5 Si6 C12 -34.91(17)
Si8 Si5 Si6 C12 69.94(17)
Eu1 Si5 Si6 C12 -171.58(16)
Si7 Si5 Si6 C11 86.0(2)
Si8 Si5 Si6 C11 -169.1(2)
Eu1 Si5 Si6 C11 -50.6(2)
Si7 Si5 Si6 C10 -156.44(19)
Si8 Si5 Si6 C10 -51.6(2)
Eu1 Si5 Si6 C10 66.9(2)
Si6 Si5 Si7 C14 -170.7(2)
Si8 Si5 Si7 C14 83.6(2)
Eu1 Si5 Si7 C14 -37.0(2)
Si6 Si5 Si7 C13 -51.30(18)
Si8 Si5 Si7 C13 -156.97(18)
Eu1 Si5 Si7 C13 82.48(18)
Si6 Si5 Si7 C15 68.96(17)
Si8 Si5 Si7 C15 -36.72(18)
Eu1 Si5 Si7 C15 -157.26(16)
Si7 Si5 Si8 C17 -49.51(17)
Si6 Si5 Si8 C17 -154.45(16)
Eu1 Si5 Si8 C17 80.67(16)
Si7 Si5 Si8 C18 -166.84(15)
Si6 Si5 Si8 C18 88.22(15)
Eu1 Si5 Si8 C18 -36.66(15)
Si7 Si5 Si8 C16 73.69(17)
Si6 Si5 Si8 C16 -31.25(17)
Eu1 Si5 Si8 C16 -156.13(17)
O3 Eu1 O1 C22 -86.1(5)
O2 Eu1 O1 C22 -72.5(4)
Si1 Eu1 O1 C22 37.0(4)
Si5 Eu1 O1 C22 162.0(4)
O3 Eu1 O1 C19 91.6(4)
O2 Eu1 O1 C19 105.2(3)
Si1 Eu1 O1 C19 -145.3(3)
Si5 Eu1 O1 C19 -20.2(3)
O3 Eu1 O2 C23 120.5(3)
O1 Eu1 O2 C23 -52.3(3)
Si1 Eu1 O2 C23 -153.0(3)
Si5 Eu1 O2 C23 30.3(3)
O3 Eu1 O2 C26 -51.2(3)
O1 Eu1 O2 C26 136.0(3)
Si1 Eu1 O2 C26 35.3(3)
Si5 Eu1 O2 C26 -141.4(3)
O1 Eu1 O3 C27 -60.1(4)
O2 Eu1 O3 C27 -73.6(3)
Si1 Eu1 O3 C27 173.8(3)
Si5 Eu1 O3 C27 50.4(3)
O1 Eu1 O3 C30 121.1(3)
O2 Eu1 O3 C30 107.6(3)
Si1 Eu1 O3 C30 -5.0(3)
Si5 Eu1 O3 C30 -128.4(3)
C22 O1 C19 C20 -40.0(5)
Eu1 O1 C19 C20 141.8(3)
O1 C19 C20 C21 33.4(5)
C19 C20 C21 C22 -16.1(6)
C19 O1 C22 C21 28.7(6)
Eu1 O1 C22 C21 -153.3(4)
C20 C21 C22 O1 -7.4(6)
C26 O2 C23 C24 0.2(4)
Eu1 O2 C23 C24 -172.6(2)
O2 C23 C24 C25 23.5(4)
C23 C24 C25 C26 -37.1(4)
C23 O2 C26 C25 -24.2(4)
Eu1 O2 C26 C25 148.9(2)
C24 C25 C26 O2 37.9(4)
C30 O3 C27 C28 15.0(5)
Eu1 O3 C27 C28 -164.0(3)
O3 C27 C28 C29 -33.9(5)
C27 C28 C29 C30 39.1(5)
C27 O3 C30 C29 10.1(4)
Eu1 O3 C30 C29 -171.0(3)
C28 C29 C30 O3 -31.0(5)

loop_
_platon_squeeze_void_nr
_platon_squeeze_void_average_x
_platon_squeeze_void_average_y
_platon_squeeze_void_average_z
_platon_squeeze_void_volume
_platon_squeeze_void_count_electrons
_platon_squeeze_void_content
1 0.222 0.017 0.191 42 2 ' '
2 0.778 -0.017 0.691 43 2 ' '
3 0.446 0.032 0.453 18 1 ' '
4 0.468 0.150 0.035 23 1 ' '
5 0.968 0.350 0.035 22 1 ' '
6 0.722 0.483 0.191 43 2 ' '
7 0.946 0.468 0.453 17 1 ' '
8 0.278 0.517 0.691 43 2 ' '
9 0.054 0.532 0.953 18 1 ' '
10 0.032 0.650 0.535 23 1 ' '
11 0.532 0.850 0.535 22 1 ' '
12 0.554 0.968 0.953 17 1 ' '
